data_2015879
loop_
_publ_author_name
'Lou, Ben-Yong'
'Huang, Yan-Bin'

_publ_section_title
;
 4,4'-Bipyridyl <i>N</i>,<i>N</i>'-dioxide--3-hydroxy-2-naphthoic acid
 (1/2)
;
_journal_coeditor_code AV3073
_journal_issue 4
_journal_name_full 'Acta Crystallographica Section C'
_journal_page_first o246
_journal_page_last o248
_journal_paper_doi 10.1107/S0108270107009717
_journal_volume 63
_journal_year 2007
_chemical_formula_iupac 'C10 H8 N2 O2 , 2C11 H8 O3'
_chemical_formula_moiety 'C10 H8 N2 O2 , 2C11 H8 O3'
_chemical_formula_sum 'C32 H24 N2 O8'
_chemical_formula_weight 564.54
_chemical_name_systematic
;
4,4'-Bipyridyl N,N'-dioxide--3-hydroxy-2-naphthoic acid (1/2)
;
_space_group_IT_number 14
_symmetry_cell_setting monoclinic
_symmetry_space_group_name_Hall '-P 2ybc'
_symmetry_space_group_name_H-M 'P 1 21/c 1'
_atom_sites_solution_hydrogens geom
_atom_sites_solution_primary direct
_atom_sites_solution_secondary difmap
_audit_creation_method SHELXL97
_cell_angle_alpha 90.00
_cell_angle_beta 114.820(5)
_cell_angle_gamma 90.00
_cell_formula_units_Z 2
_cell_length_a 10.7800(16)
_cell_length_b 11.8800(11)
_cell_length_c 11.4700(15)
_cell_measurement_reflns_used 2490
_cell_measurement_temperature 293(2)
_cell_measurement_theta_max 27.4835
_cell_measurement_theta_min 2.0823
_cell_volume 1333.2(3)
_computing_cell_refinement CrystalClear
_computing_data_collection 'CrystalClear (Rigaku, 2000)'
_computing_data_reduction CrystalClear
_computing_molecular_graphics 'ORTEP-3 (Farrugia, 1997)'
_computing_publication_material SHELXL97
_computing_structure_refinement 'SHELXL97 (Sheldrick, 1997)'
_computing_structure_solution 'SHELXS97 (Sheldrick, 1997)'
_diffrn_ambient_temperature 293(2)
_diffrn_detector_area_resol_mean 14.6306
_diffrn_measured_fraction_theta_full 0.996
_diffrn_measured_fraction_theta_max 0.996
_diffrn_measurement_device_type 'Make, Model'
_diffrn_measurement_method 'CCD profile fitting'
_diffrn_radiation_monochromator graphite
_diffrn_radiation_source 'fine-focus sealed tube'
_diffrn_radiation_type MoK\a
_diffrn_radiation_wavelength 0.71073
_diffrn_reflns_av_R_equivalents 0.0238
_diffrn_reflns_av_sigmaI/netI 0.0218
_diffrn_reflns_limit_h_max 13
_diffrn_reflns_limit_h_min -13
_diffrn_reflns_limit_k_max 15
_diffrn_reflns_limit_k_min -10
_diffrn_reflns_limit_l_max 14
_diffrn_reflns_limit_l_min -14
_diffrn_reflns_number 9907
_diffrn_reflns_theta_full 27.47
_diffrn_reflns_theta_max 27.47
_diffrn_reflns_theta_min 2.60
_exptl_absorpt_coefficient_mu 0.102
_exptl_absorpt_correction_T_max 1.0000
_exptl_absorpt_correction_T_min 0.8386
_exptl_absorpt_correction_type multi-scan
_exptl_absorpt_process_details '(CrystalClear; Rigaku, 2000)'
_exptl_crystal_colour yellow
_exptl_crystal_density_diffrn 1.406
_exptl_crystal_density_method 'not measured'
_exptl_crystal_description prism
_exptl_crystal_F_000 588
_exptl_crystal_size_max 0.30
_exptl_crystal_size_mid 0.25
_exptl_crystal_size_min 0.20
_refine_diff_density_max 0.216
_refine_diff_density_min -0.162
_refine_ls_extinction_method none
_refine_ls_goodness_of_fit_ref 1.083
_refine_ls_hydrogen_treatment constr
_refine_ls_matrix_type full
_refine_ls_number_parameters 192
_refine_ls_number_reflns 3038
_refine_ls_number_restraints 0
_refine_ls_restrained_S_all 1.083
_refine_ls_R_factor_all 0.0727
_refine_ls_R_factor_gt 0.0514
_refine_ls_shift/su_max 0.000
_refine_ls_shift/su_mean 0.000
_refine_ls_structure_factor_coef Fsqd
_refine_ls_weighting_details 'calc w = 1/[\s^2^(Fo^2^)+(0.0668P)^2^+0.1631P] where P=(Fo^2^+2Fc^2^)/3'
_refine_ls_weighting_scheme calc
_refine_ls_wR_factor_gt 0.1240
_refine_ls_wR_factor_ref 0.1372
_reflns_number_gt 2226
_reflns_number_total 3038
_reflns_threshold_expression I>2\s(I)
_cod_data_source_file av3073.cif
_cod_data_source_block I
_cod_original_sg_symbol_H-M 'P 21/c'
_cod_database_code 2015879
_cod_database_fobs_code 2015879

loop_
_symmetry_equiv_pos_as_xyz
'x, y, z'
'-x, y+1/2, -z+1/2'
'-x, -y, -z'
'x, -y-1/2, z-1/2'

loop_
_atom_site_type_symbol
_atom_site_label
_atom_site_fract_x
_atom_site_fract_y
_atom_site_fract_z
_atom_site_U_iso_or_equiv
_atom_site_adp_type
_atom_site_calc_flag
_atom_site_refinement_flags
_atom_site_occupancy
O O1 0.18458(15) 0.58214(12) 0.09720(13) 0.0740(4) Uani d . 1
O O2 0.23290(15) 0.40082(11) 0.14199(12) 0.0699(4) Uani d . 1
H H2 0.1983 0.3959 0.0615 0.084 Uiso calc R 1
O O3 0.21240(16) 0.71931(11) 0.28290(15) 0.0727(4) Uani d . 1
H H3 0.1944 0.6991 0.2073 0.087 Uiso calc R 1
O O4 0.14552(17) 0.32739(12) -0.08157(12) 0.0787(4) Uani d . 1
N N1 0.10763(15) 0.37778(12) -0.19440(12) 0.0516(4) Uani d . 1
C C1 0.22627(17) 0.50500(15) 0.17531(16) 0.0530(4) Uani d . 1
C C2 0.27113(15) 0.52152(13) 0.31465(15) 0.0452(4) Uani d . 1
C C3 0.26163(16) 0.62990(14) 0.36358(18) 0.0518(4) Uani d . 1
C C4 0.30015(17) 0.64514(15) 0.49205(18) 0.0563(5) Uani d . 1
H H4 0.2940 0.7180 0.5234 0.068 Uiso calc R 1
C C5 0.3877(2) 0.5660(2) 0.7132(2) 0.0692(6) Uani d . 1
H H5 0.3831 0.6378 0.7476 0.083 Uiso calc R 1
C C6 0.4312(2) 0.4754(2) 0.79280(19) 0.0758(6) Uani d . 1
H H6 0.4566 0.4851 0.8821 0.091 Uiso calc R 1
C C7 0.43941(19) 0.3681(2) 0.74570(18) 0.0692(6) Uani d . 1
H H7 0.4696 0.3057 0.8027 0.083 Uiso calc R 1
C C8 0.40393(16) 0.35361(16) 0.61795(16) 0.0562(4) Uani d . 1
H H8 0.4099 0.2809 0.5861 0.067 Uiso calc R 1
C C9 0.31936(15) 0.43305(13) 0.39928(15) 0.0453(4) Uani d . 1
H H9 0.3267 0.3609 0.3670 0.054 Uiso calc R 1
C C10 0.35824(15) 0.44576(13) 0.53190(15) 0.0456(4) Uani d . 1
C C11 0.34909(16) 0.55425(15) 0.57941(17) 0.0512(4) Uani d . 1
C C12 0.09075(19) 0.31387(15) -0.29611(16) 0.0565(4) Uani d . 1
H H12 0.1076 0.2352 -0.2850 0.068 Uiso calc R 1
C C13 0.04963(17) 0.36008(14) -0.41559(15) 0.0506(4) Uani d . 1
H H13 0.0389 0.3131 -0.4862 0.061 Uiso calc R 1
C C14 0.08520(18) 0.48919(14) -0.20824(16) 0.0534(4) Uani d . 1
H H14 0.0987 0.5343 -0.1355 0.064 Uiso calc R 1
C C15 0.04288(17) 0.53811(14) -0.32708(14) 0.0479(4) Uani d . 1
H H15 0.0266 0.6169 -0.3356 0.057 Uiso calc R 1
C C16 0.02329(14) 0.47465(13) -0.43554(14) 0.0393(3) Uani d . 1

loop_
_atom_site_aniso_label
_atom_site_aniso_U_11
_atom_site_aniso_U_22
_atom_site_aniso_U_33
_atom_site_aniso_U_12
_atom_site_aniso_U_13
_atom_site_aniso_U_23
O1 0.0955(10) 0.0649(8) 0.0573(8) 0.0086(7) 0.0278(7) 0.0211(7)
O2 0.1061(11) 0.0551(8) 0.0407(7) -0.0036(7) 0.0232(7) 0.0032(6)
O3 0.0900(10) 0.0466(7) 0.0819(10) 0.0095(7) 0.0366(9) 0.0160(7)
O4 0.1273(12) 0.0646(8) 0.0365(7) 0.0148(8) 0.0268(7) 0.0139(6)
N1 0.0641(8) 0.0530(8) 0.0358(7) 0.0063(7) 0.0191(6) 0.0058(6)
C1 0.0535(9) 0.0552(10) 0.0487(10) -0.0025(8) 0.0197(8) 0.0092(8)
C2 0.0415(8) 0.0458(9) 0.0479(9) -0.0043(7) 0.0184(7) 0.0033(7)
C3 0.0466(9) 0.0451(9) 0.0648(11) -0.0014(7) 0.0244(8) 0.0052(8)
C4 0.0528(10) 0.0487(9) 0.0694(12) -0.0022(8) 0.0277(9) -0.0095(8)
C5 0.0628(12) 0.0874(15) 0.0592(12) -0.0030(10) 0.0275(9) -0.0194(11)
C6 0.0691(12) 0.1143(19) 0.0422(10) -0.0041(12) 0.0215(9) -0.0063(11)
C7 0.0623(11) 0.0923(16) 0.0486(11) -0.0015(11) 0.0190(9) 0.0117(10)
C8 0.0519(10) 0.0637(11) 0.0481(10) -0.0023(8) 0.0164(8) 0.0053(8)
C9 0.0443(8) 0.0447(8) 0.0451(9) -0.0030(7) 0.0168(7) 0.0000(7)
C10 0.0376(8) 0.0519(9) 0.0452(9) -0.0049(7) 0.0153(7) 0.0008(7)
C11 0.0404(8) 0.0623(10) 0.0520(10) -0.0042(7) 0.0204(7) -0.0073(8)
C12 0.0777(12) 0.0469(9) 0.0442(9) 0.0154(8) 0.0250(8) 0.0051(7)
C13 0.0665(10) 0.0454(9) 0.0388(9) 0.0082(8) 0.0212(7) 0.0000(7)
C14 0.0734(11) 0.0471(9) 0.0399(9) -0.0008(8) 0.0240(8) -0.0029(7)
C15 0.0642(10) 0.0409(8) 0.0391(8) -0.0042(7) 0.0222(7) -0.0002(6)
C16 0.0383(7) 0.0434(8) 0.0370(8) -0.0031(6) 0.0167(6) 0.0011(6)

loop_
_atom_type_symbol
_atom_type_description
_atom_type_scat_dispersion_real
_atom_type_scat_dispersion_imag
_atom_type_scat_source
C C 0.0033 0.0016 'International Tables Vol C Tables 4.2.6.8 and 6.1.1.4'
H H 0.0000 0.0000 'International Tables Vol C Tables 4.2.6.8 and 6.1.1.4'
N N 0.0061 0.0033 'International Tables Vol C Tables 4.2.6.8 and 6.1.1.4'
O O 0.0106 0.0060 'International Tables Vol C Tables 4.2.6.8 and 6.1.1.4'

loop_
_geom_angle_atom_site_label_1
_geom_angle_atom_site_label_2
_geom_angle_atom_site_label_3
_geom_angle_site_symmetry_3
_geom_angle
_geom_angle_publ_flag
C1 O2 H2 . 109.5 ?
C3 O3 H3 . 109.5 ?
O4 N1 C12 . 117.92(14) yes
O4 N1 C14 . 121.81(14) yes
C12 N1 C14 . 120.27(14) ?
O1 C1 O2 . 122.83(17) yes
O1 C1 C2 . 122.98(17) yes
O2 C1 C2 . 114.18(14) yes
C9 C2 C3 . 118.72(15) ?
C9 C2 C1 . 121.16(15) ?
C3 C2 C1 . 120.10(15) ?
O3 C3 C4 . 119.04(16) ?
O3 C3 C2 . 120.60(16) ?
C4 C3 C2 . 120.35(16) ?
C3 C4 C11 . 121.13(16) ?
C3 C4 H4 . 119.4 ?
C11 C4 H4 . 119.4 ?
C6 C5 C11 . 120.7(2) ?
C6 C5 H5 . 119.7 ?
C11 C5 H5 . 119.7 ?
C5 C6 C7 . 121.37(19) ?
C5 C6 H6 . 119.3 ?
C7 C6 H6 . 119.3 ?
C8 C7 C6 . 119.7(2) ?
C8 C7 H7 . 120.2 ?
C6 C7 H7 . 120.2 ?
C7 C8 C10 . 120.73(19) ?
C7 C8 H8 . 119.6 ?
C10 C8 H8 . 119.6 ?
C2 C9 C10 . 122.27(15) ?
C2 C9 H9 . 118.9 ?
C10 C9 H9 . 118.9 ?
C9 C10 C8 . 121.96(16) ?
C9 C10 C11 . 118.41(15) ?
C8 C10 C11 . 119.62(16) ?
C4 C11 C5 . 122.94(18) ?
C4 C11 C10 . 119.10(16) ?
C5 C11 C10 . 117.95(17) ?
N1 C12 C13 . 120.96(16) ?
N1 C12 H12 . 119.5 ?
C13 C12 H12 . 119.5 ?
C12 C13 C16 . 121.11(15) ?
C12 C13 H13 . 119.4 ?
C16 C13 H13 . 119.4 ?
N1 C14 C15 . 120.22(15) ?
N1 C14 H14 . 119.9 ?
C15 C14 H14 . 119.9 ?
C14 C15 C16 . 121.38(15) ?
C14 C15 H15 . 119.3 ?
C16 C15 H15 . 119.3 ?
C13 C16 C15 . 116.06(14) ?
C13 C16 C16 3_564 121.65(17) ?
C15 C16 C16 3_564 122.29(17) ?

loop_
_geom_bond_atom_site_label_1
_geom_bond_atom_site_label_2
_geom_bond_site_symmetry_2
_geom_bond_distance
_geom_bond_publ_flag
O1 C1 . 1.227(2) yes
O2 C1 . 1.306(2) yes
O2 H2 . 0.8400 ?
O3 C3 . 1.362(2) yes
O3 H3 . 0.8400 ?
O4 N1 . 1.3252(17) yes
N1 C12 . 1.339(2) yes
N1 C14 . 1.343(2) yes
C1 C2 . 1.476(2) ?
C2 C9 . 1.376(2) ?
C2 C3 . 1.425(2) ?
C3 C4 . 1.365(3) ?
C4 C11 . 1.416(3) ?
C4 H4 . 0.9500 ?
C5 C6 . 1.361(3) ?
C5 C11 . 1.418(3) ?
C5 H5 . 0.9500 ?
C6 C7 . 1.402(3) ?
C6 H6 . 0.9500 ?
C7 C8 . 1.361(3) ?
C7 H7 . 0.9500 ?
C8 C10 . 1.417(2) ?
C8 H8 . 0.9500 ?
C9 C10 . 1.406(2) ?
C9 H9 . 0.9500 ?
C10 C11 . 1.419(2) ?
C12 C13 . 1.366(2) ?
C12 H12 . 0.9500 ?
C13 C16 . 1.390(2) ?
C13 H13 . 0.9500 ?
C14 C15 . 1.372(2) ?
C14 H14 . 0.9500 ?
C15 C16 . 1.393(2) ?
C15 H15 . 0.9500 ?
C16 C16 3_564 1.476(3) ?

loop_
_geom_hbond_atom_site_label_D
_geom_hbond_atom_site_label_H
_geom_hbond_atom_site_label_A
_geom_hbond_distance_DH
_geom_hbond_distance_HA
_geom_hbond_distance_DA
_geom_hbond_angle_DHA
O3 H3 O1 0.84 1.85 2.597(2) 147
O2 H2 O4 0.84 1.70 2.489(2) 155
